data_2000780
loop_
_publ_author_name
'Arrieta, J. M.'
'Germain, G.'
'Vlassi, M.'
'Craciunescu, D. G.'
'Parrondo Iglesias, E.'
'Debaerdemaeker, T.'

_publ_section_title
;
 Bis[2-(2-hydroxyethyl)piperazinium] hexachloroosmate(IV) dichloride
;
_journal_issue 7
_journal_name_full 'Acta Crystallographica Section C'
_journal_page_first 1305
_journal_page_last 1307
_journal_paper_doi 10.1107/S0108270191014117
_journal_volume 48
_journal_year 1992
_chemical_formula_moiety '2(C6 H15 N2 O1),Cl6 Os1,2(H1 Cl1)'
_chemical_formula_sum 'C12 H32 Cl8 N4 O2 Os'
_chemical_formula_weight 738.2
_symmetry_cell_setting monoclinic
_symmetry_space_group_name_Hall '-P 2yab'
_symmetry_space_group_name_H-M 'P 1 21/a 1'
_cell_angle_alpha 90
_cell_angle_beta 115.06(3)
_cell_angle_gamma 90
_cell_formula_units_Z 2
_cell_length_a 12.252(3)
_cell_length_b 9.176(2)
_cell_length_c 11.974(8)
_cell_volume 1219.4(10)
_diffrn_radiation_type Mo
_diffrn_radiation_wavelength 0.71069
_exptl_absorpt_coefficient_mu 6.14
_exptl_crystal_density_diffrn 2.01
_exptl_crystal_F_000 720
_cod_data_source_file ab0247.cif
_cod_data_source_block ab0247a
_cod_depositor_comments
;
 Marking attached hydrogen atoms.

 Antanas Vaitkus,
 2017-08-07
;
_cod_original_cell_volume 1219.0(10)
_cod_original_formula_sum 'C12 H32 Cl8 N4 O2 Os1'
_cod_database_code 2000780

loop_
_atom_site_label
_atom_site_fract_x
_atom_site_fract_y
_atom_site_fract_z
_atom_site_attached_hydrogens
Os .0 .0 .0 0
Cl(1) .1023(4) .2169(5) .0108(5) 0
Cl(2) -.1557(4) .1269(6) .0210(5) 0
Cl(3) -.1002(4) .0213(7) -.2151(4) 0
N(1) .1694(16) .364(2) .3274(18) 0
C(2) .1077(13) .500(2) .2616(12) 0
C(3) -.0221(18) .467(2) .1756(19) 0
N(4) -.0857(19) .402(2) .251(2) 0
C(5) -.0256(17) .265(2) .3164(17) 0
C(6) .1062(18) .297(3) .3974(18) 0
C(7) .1691(19) .565(2) .1882(18) 0
C(8) .2863(18) .640(2) .2660(19) 0
O(9) .3797(13) .5464(17) .3452(15) 0
Cl(4) .0819(4) .7038(6) .4546(4) 1
H1A .1709(16) .287(2) .2601(18) 0
H1B .2606(16) .391(2) .3908(18) 0
H2 .1114(13) .577(2) .3312(12) 0
H3A -.0671(18) .566(2) .1306(19) 0
H3B -.0244(18) .389(2) .1069(19) 0
H4A -.1782(19) .378(2) .190(2) 0
H4B -.0834(19) .481(2) .318(2) 0
H5A -.0693(17) .226(2) .3724(17) 0
H5B -.0322(17) .183(2) .2492(17) 0
H6A .1506(18) .196(3) .4373(18) 0
H6B .1119(18) .370(3) .4700(18) 0
H7A .1879(19) .479(2) .1377(18) 0
H7B .1088(19) .643(2) .1242(18) 0
H8A .2686(18) .719(2) .3229(19) 0
H8B .3179(18) .695(2) .2055(19) 0

loop_
_geom_bond_atom_site_label_1
_geom_bond_atom_site_label_2
_geom_bond_distance
Os Cl(1) 2.326(4)
Os Cl(2) 2.338(5)
Os Cl(3) 2.346(4)
N(1) C(2) 1.49(3)
N(1) C(6) 1.50(3)
C(2) C(3) 1.51(3)
C(2) C(7) 1.50(3)
C(3) N(4) 1.54(3)
N(4) C(5) 1.50(3)
C(5) C(6) 1.52(3)
C(7) C(8) 1.51(3)
C(8) O(9) 1.42(3)
